data_7211961
loop_
_publ_author_name
'Takamizawa, Satoshi'
'Akatsuka, Takamasa'
'Miyake, Ryosuke'

_publ_section_title
;
 Switch of channel geometry by 1D component slide responding to slight
 structural stimuli of adsorbed guest
;
_journal_issue 1
_journal_name_full CrystEngComm
_journal_page_first 82
_journal_paper_doi 10.1039/b917263g
_journal_volume 12
_journal_year 2010
_chemical_formula_sum 'C32 H24 Cu2 N2 O8'
_chemical_formula_weight 691.61
_chemical_name_systematic
;
?
;
_space_group_IT_number 15
_symmetry_cell_setting monoclinic
_symmetry_space_group_name_Hall '-C 2yc'
_symmetry_space_group_name_H-M 'C 1 2/c 1'
_atom_sites_solution_hydrogens geom
_atom_sites_solution_primary direct
_atom_sites_solution_secondary difmap
_audit_creation_method SHELXL-97
_cell_angle_alpha 90.00
_cell_angle_beta 98.432(4)
_cell_angle_gamma 90.00
_cell_formula_units_Z 4
_cell_length_a 17.485(3)
_cell_length_b 9.6876(19)
_cell_length_c 19.213(4)
_cell_measurement_temperature 90
_cell_volume 3219.3(11)
_computing_cell_refinement 'Bruker SMART'
_computing_data_collection 'Bruker SMART'
_computing_data_reduction 'Bruker SAINT'
_computing_molecular_graphics 'Bruker SHELXTL'
_computing_publication_material 'Bruker SHELXTL'
_computing_structure_refinement 'SHELXL-97 (Sheldrick, 1997)'
_computing_structure_solution 'SHELXS-97 (Sheldrick, 1990)'
_diffrn_ambient_temperature 90
_diffrn_detector_area_resol_mean 8.366
_diffrn_measured_fraction_theta_full 0.998
_diffrn_measured_fraction_theta_max 0.998
_diffrn_measurement_device_type 'CCD area detector'
_diffrn_measurement_method 'phi and omega scans'
_diffrn_radiation_monochromator graphite
_diffrn_radiation_source 'fine-focus sealed tube'
_diffrn_radiation_type MoK\a
_diffrn_radiation_wavelength 0.71073
_diffrn_reflns_av_R_equivalents 0.0560
_diffrn_reflns_av_sigmaI/netI 0.0680
_diffrn_reflns_limit_h_max 23
_diffrn_reflns_limit_h_min -23
_diffrn_reflns_limit_k_max 7
_diffrn_reflns_limit_k_min -12
_diffrn_reflns_limit_l_max 22
_diffrn_reflns_limit_l_min -25
_diffrn_reflns_number 11425
_diffrn_reflns_theta_full 28.28
_diffrn_reflns_theta_max 28.28
_diffrn_reflns_theta_min 2.14
_exptl_absorpt_coefficient_mu 1.372
_exptl_absorpt_correction_T_max 0.9731
_exptl_absorpt_correction_T_min 0.6999
_exptl_absorpt_correction_type empirical
_exptl_absorpt_process_details
;
SADABS; sheldrick, 1996
;
_exptl_crystal_colour blue
_exptl_crystal_density_diffrn 1.427
_exptl_crystal_density_method 'not measured'
_exptl_crystal_description plate
_exptl_crystal_F_000 1408
_exptl_crystal_size_max 0.28
_exptl_crystal_size_mid 0.24
_exptl_crystal_size_min 0.02
_refine_diff_density_max 2.035
_refine_diff_density_min -1.702
_refine_diff_density_rms 0.135
_refine_ls_extinction_method none
_refine_ls_goodness_of_fit_ref 1.034
_refine_ls_hydrogen_treatment constr
_refine_ls_matrix_type full
_refine_ls_number_parameters 201
_refine_ls_number_reflns 3999
_refine_ls_number_restraints 24
_refine_ls_restrained_S_all 1.136
_refine_ls_R_factor_all 0.0827
_refine_ls_R_factor_gt 0.0589
_refine_ls_shift/su_max 0.000
_refine_ls_shift/su_mean 0.000
_refine_ls_structure_factor_coef Fsqd
_refine_ls_weighting_details 'calc w=1/[\s^2^(Fo^2^)+(0.0814P)^2^+0.0000P] where P=(Fo^2^+2Fc^2^)/3'
_refine_ls_weighting_scheme calc
_refine_ls_wR_factor_gt 0.1342
_refine_ls_wR_factor_ref 0.1462
_reflns_number_gt 2987
_reflns_number_total 3999
_reflns_threshold_expression >2sigma(I)
_cod_data_source_file b917263g.txt
_cod_data_source_block 60723a1_1b_90K
_cod_depositor_comments
;
The following automatic conversions were performed:

'_symmetry_cell_setting' value 'Monoclinic' changed to 'monoclinic'
according to /home/saulius/struct/CIF-dictionaries/cif_core.dic
dictionary named 'cif_core.dic' version 2.4.2 from 2011-04-26.

Automatic conversion script
Id: cif_fix_values 1891 2012-01-12 08:04:46Z andrius 
;
_cod_original_cell_volume 3219.2(11)
_cod_original_sg_symbol_H-M C2/c
_cod_database_code 7211961

loop_
_symmetry_equiv_pos_as_xyz
'x, y, z'
'-x, y, -z+1/2'
'x+1/2, y+1/2, z'
'-x+1/2, y+1/2, -z+1/2'
'-x, -y, -z'
'x, -y, z-1/2'
'-x+1/2, -y+1/2, -z'
'x+1/2, -y+1/2, z-1/2'

loop_
_atom_site_label
_atom_site_type_symbol
_atom_site_fract_x
_atom_site_fract_y
_atom_site_fract_z
_atom_site_U_iso_or_equiv
_atom_site_adp_type
_atom_site_occupancy
_atom_site_symmetry_multiplicity
_atom_site_calc_flag
_atom_site_refinement_flags
C1 C 0.1340(2) 0.7337(3) 0.2152(2) 0.0174(7) Uani 1 1 d .
C2 C 0.2099(2) 0.7342(4) 0.1894(2) 0.0186(7) Uani 1 1 d .
C3 C 0.2392(2) 0.8551(4) 0.1650(2) 0.0255(9) Uani 1 1 d .
H3 H 0.2123 0.9396 0.1680 0.031 Uiso 1 1 calc R
C4 C 0.3074(2) 0.8536(4) 0.1362(2) 0.0321(10) Uani 1 1 d .
H4 H 0.3272 0.9367 0.1195 0.039 Uiso 1 1 calc R
C5 C 0.3464(2) 0.7303(4) 0.1318(2) 0.0307(10) Uani 1 1 d .
H5 H 0.3921 0.7282 0.1104 0.037 Uiso 1 1 calc R
C6 C 0.3194(2) 0.6105(4) 0.1584(2) 0.0276(9) Uani 1 1 d .
H6 H 0.3472 0.5267 0.1566 0.033 Uiso 1 1 calc R
C7 C 0.2519(2) 0.6123(4) 0.1875(2) 0.0216(8) Uani 1 1 d .
H7 H 0.2339 0.5299 0.2064 0.026 Uiso 1 1 calc R
C8 C 0.0589(2) 0.7228(4) 0.3785(2) 0.0189(8) Uani 1 1 d .
C9 C 0.0985(2) 0.7176(4) 0.4518(2) 0.0202(8) Uani 1 1 d .
C10 C 0.1010(2) 0.5960(4) 0.4908(2) 0.0241(8) Uani 1 1 d .
H10 H 0.0745 0.5166 0.4707 0.029 Uiso 1 1 calc R
C11 C 0.1410(2) 0.5889(4) 0.5576(2) 0.0311(10) Uani 1 1 d .
H11 H 0.1415 0.5055 0.5836 0.037 Uiso 1 1 calc R
C12 C 0.1808(3) 0.7033(5) 0.5872(2) 0.0341(10) Uani 1 1 d .
H12 H 0.2097 0.6977 0.6331 0.041 Uiso 1 1 calc R
C13 C 0.1784(3) 0.8249(5) 0.5500(2) 0.0359(11) Uani 1 1 d .
H13 H 0.2050 0.9038 0.5705 0.043 Uiso 1 1 calc R
C14 C 0.1375(2) 0.8328(4) 0.4831(2) 0.0292(9) Uani 1 1 d .
H14 H 0.1358 0.9174 0.4580 0.035 Uiso 1 1 calc R
C15 C 0.0379(2) 0.3014(3) 0.2071(2) 0.0193(8) Uani 1 1 d .
H15 H 0.0655 0.3495 0.1756 0.023 Uiso 1 1 calc R
C16 C 0.0382(2) 0.1580(3) 0.2071(2) 0.0192(8) Uani 1 1 d .
H16 H 0.0662 0.1103 0.1757 0.023 Uiso 1 1 calc R
Cu1 Cu 0.0000 0.86259(6) 0.2500 0.01650(19) Uani 1 2 d SU
Cu2 Cu 0.0000 0.59529(6) 0.2500 0.01612(19) Uani 1 2 d SU
N1 N 0.0000 0.3729(4) 0.2500 0.0163(9) Uani 1 2 d SU
N2 N 0.0000 0.0859(4) 0.2500 0.0181(9) Uani 1 2 d SU
O1 O 0.09927(15) 0.8482(2) 0.21633(14) 0.0208(6) Uani 1 1 d .
O2 O 0.10779(15) 0.6197(2) 0.23241(15) 0.0212(6) Uani 1 1 d .
O3 O 0.03399(16) 0.6098(2) 0.35099(14) 0.0210(6) Uani 1 1 d .
O4 O 0.05340(15) 0.8382(2) 0.34741(14) 0.0216(6) Uani 1 1 d .

loop_
_atom_site_aniso_label
_atom_site_aniso_U_11
_atom_site_aniso_U_22
_atom_site_aniso_U_33
_atom_site_aniso_U_23
_atom_site_aniso_U_13
_atom_site_aniso_U_12
C1 0.0181(18) 0.0078(16) 0.027(2) 0.0001(13) 0.0047(15) 0.0020(13)
C2 0.0171(18) 0.0100(17) 0.029(2) -0.0003(14) 0.0049(15) 0.0018(13)
C3 0.021(2) 0.0141(19) 0.044(3) 0.0058(16) 0.0127(17) 0.0053(14)
C4 0.024(2) 0.026(2) 0.048(3) 0.0086(19) 0.0116(19) -0.0027(17)
C5 0.017(2) 0.034(2) 0.043(3) -0.0042(19) 0.0099(18) 0.0034(17)
C6 0.018(2) 0.020(2) 0.044(3) -0.0087(17) 0.0028(17) 0.0079(15)
C7 0.0186(19) 0.0098(18) 0.036(2) -0.0027(15) 0.0027(16) 0.0043(13)
C8 0.0186(18) 0.0104(17) 0.030(2) -0.0028(14) 0.0115(15) -0.0014(13)
C9 0.0187(18) 0.0148(18) 0.029(2) -0.0025(15) 0.0091(15) -0.0016(14)
C10 0.024(2) 0.018(2) 0.032(2) 0.0007(15) 0.0089(17) 0.0003(15)
C11 0.030(2) 0.029(2) 0.034(2) 0.0036(18) 0.0051(18) 0.0042(18)
C12 0.027(2) 0.045(3) 0.031(2) -0.0027(19) 0.0048(18) -0.0008(19)
C13 0.034(3) 0.038(3) 0.037(3) -0.011(2) 0.008(2) -0.015(2)
C14 0.035(2) 0.020(2) 0.034(2) -0.0046(17) 0.0111(18) -0.0057(17)
C15 0.0181(18) 0.0066(18) 0.035(2) 0.0020(14) 0.0100(15) 0.0007(13)
C16 0.0177(18) 0.0077(18) 0.034(2) -0.0022(14) 0.0094(15) -0.0007(13)
Cu1 0.0171(3) 0.0024(3) 0.0317(4) 0.000 0.0092(2) 0.000
Cu2 0.0188(3) 0.0022(3) 0.0282(4) 0.000 0.0061(2) 0.000
N1 0.019(2) 0.0028(18) 0.028(2) 0.000 0.0058(17) 0.000
N2 0.017(2) 0.008(2) 0.030(2) 0.000 0.0046(17) 0.000
O1 0.0204(14) 0.0059(12) 0.0389(16) 0.0031(10) 0.0137(11) 0.0025(9)
O2 0.0196(14) 0.0060(12) 0.0393(17) 0.0011(10) 0.0084(12) 0.0009(10)
O3 0.0288(15) 0.0074(12) 0.0271(15) 0.0000(10) 0.0050(11) -0.0013(10)
O4 0.0256(14) 0.0057(13) 0.0339(16) 0.0002(10) 0.0061(11) -0.0025(10)

loop_
_atom_type_symbol
_atom_type_description
_atom_type_scat_dispersion_real
_atom_type_scat_dispersion_imag
_atom_type_scat_source
C C 0.0033 0.0016 'International Tables Vol C Tables 4.2.6.8 and 6.1.1.4'
H H 0.0000 0.0000 'International Tables Vol C Tables 4.2.6.8 and 6.1.1.4'
N N 0.0061 0.0033 'International Tables Vol C Tables 4.2.6.8 and 6.1.1.4'
O O 0.0106 0.0060 'International Tables Vol C Tables 4.2.6.8 and 6.1.1.4'
Cu Cu 0.3201 1.2651 'International Tables Vol C Tables 4.2.6.8 and 6.1.1.4'

loop_
_geom_angle_atom_site_label_1
_geom_angle_atom_site_label_2
_geom_angle_atom_site_label_3
_geom_angle
_geom_angle_site_symmetry_1
_geom_angle_site_symmetry_3
O2 C1 O1 124.9(3) . .
O2 C1 C2 117.9(3) . .
O1 C1 C2 117.2(3) . .
C3 C2 C7 118.9(4) . .
C3 C2 C1 120.6(3) . .
C7 C2 C1 120.5(3) . .
C4 C3 C2 120.6(3) . .
C5 C4 C3 119.6(4) . .
C6 C5 C4 120.3(4) . .
C7 C6 C5 120.0(3) . .
C6 C7 C2 120.5(4) . .
O4 C8 O3 124.8(4) . .
O4 C8 C9 118.2(3) . .
O3 C8 C9 117.0(3) . .
C10 C9 C14 118.0(4) . .
C10 C9 C8 121.0(3) . .
C14 C9 C8 121.0(3) . .
C11 C10 C9 121.1(4) . .
C10 C11 C12 120.1(4) . .
C13 C12 C11 119.7(4) . .
C12 C13 C14 120.3(4) . .
C13 C14 C9 120.7(4) . .
N1 C15 C16 121.6(3) . .
N2 C16 C15 121.5(3) . .
O1 Cu1 O1 171.78(14) . 2
O1 Cu1 O4 89.84(11) . 2
O1 Cu1 O4 89.18(11) 2 2
O1 Cu1 O4 89.18(11) . .
O1 Cu1 O4 89.84(11) 2 .
O4 Cu1 O4 166.29(14) 2 .
O1 Cu1 N2 94.11(7) . 1_565
O1 Cu1 N2 94.11(7) 2 1_565
O4 Cu1 N2 96.85(7) 2 1_565
O4 Cu1 N2 96.85(7) . 1_565
O1 Cu1 Cu2 85.89(7) . .
O1 Cu1 Cu2 85.89(7) 2 .
O4 Cu1 Cu2 83.15(7) 2 .
O4 Cu1 Cu2 83.15(7) . .
N2 Cu1 Cu2 180.000(1) 1_565 .
O3 Cu2 O3 171.75(14) 2 .
O3 Cu2 O2 88.88(11) 2 .
O3 Cu2 O2 90.14(11) . .
O3 Cu2 O2 90.14(11) 2 2
O3 Cu2 O2 88.88(11) . 2
O2 Cu2 O2 166.29(14) . 2
O3 Cu2 N1 94.13(7) 2 .
O3 Cu2 N1 94.13(7) . .
O2 Cu2 N1 96.86(7) . .
O2 Cu2 N1 96.86(7) 2 .
O3 Cu2 Cu1 85.87(7) 2 .
O3 Cu2 Cu1 85.87(7) . .
O2 Cu2 Cu1 83.14(7) . .
O2 Cu2 Cu1 83.14(7) 2 .
N1 Cu2 Cu1 180.0 . .
C15 N1 C15 117.1(4) . 2
C15 N1 Cu2 121.5(2) . .
C15 N1 Cu2 121.5(2) 2 .
C16 N2 C16 116.8(4) . 2
C16 N2 Cu1 121.6(2) . 1_545
C16 N2 Cu1 121.6(2) 2 1_545
C1 O1 Cu1 121.4(2) . .
C1 O2 Cu2 122.8(2) . .
C8 O3 Cu2 121.0(2) . .
C8 O4 Cu1 123.0(2) . .

loop_
_geom_bond_atom_site_label_1
_geom_bond_atom_site_label_2
_geom_bond_distance
_geom_bond_site_symmetry_2
C1 O2 1.258(4) .
C1 O1 1.266(4) .
C1 C2 1.483(5) .
C2 C3 1.388(5) .
C2 C7 1.394(5) .
C3 C4 1.386(5) .
C4 C5 1.384(6) .
C5 C6 1.380(6) .
C6 C7 1.378(5) .
C8 O4 1.265(4) .
C8 O3 1.265(4) .
C8 C9 1.476(5) .
C9 C10 1.394(5) .
C9 C14 1.397(5) .
C10 C11 1.370(6) .
C11 C12 1.386(6) .
C12 C13 1.375(7) .
C13 C14 1.379(6) .
C15 N1 1.326(4) .
C15 C16 1.389(5) .
C16 N2 1.332(4) .
Cu1 O1 1.944(2) .
Cu1 O1 1.944(2) 2
Cu1 O4 1.979(3) 2
Cu1 O4 1.979(3) .
Cu1 N2 2.164(4) 1_565
Cu1 Cu2 2.5895(9) .
Cu2 O3 1.949(3) 2
Cu2 O3 1.949(3) .
Cu2 O2 1.977(3) .
Cu2 O2 1.977(3) 2
Cu2 N1 2.155(4) .
N1 C15 1.326(4) 2
N2 C16 1.332(4) 2
N2 Cu1 2.164(4) 1_545

loop_
_geom_torsion_atom_site_label_1
_geom_torsion_atom_site_label_2
_geom_torsion_atom_site_label_3
_geom_torsion_atom_site_label_4
_geom_torsion
_geom_torsion_site_symmetry_1
_geom_torsion_site_symmetry_4
O2 C1 C2 C3 175.4(4) . .
O1 C1 C2 C3 -2.6(6) . .
O2 C1 C2 C7 -2.8(6) . .
O1 C1 C2 C7 179.2(4) . .
C7 C2 C3 C4 2.8(6) . .
C1 C2 C3 C4 -175.3(4) . .
C2 C3 C4 C5 0.0(7) . .
C3 C4 C5 C6 -2.5(7) . .
C4 C5 C6 C7 2.0(7) . .
C5 C6 C7 C2 1.0(6) . .
C3 C2 C7 C6 -3.4(6) . .
C1 C2 C7 C6 174.8(4) . .
O4 C8 C9 C10 174.8(3) . .
O3 C8 C9 C10 -6.5(5) . .
O4 C8 C9 C14 -8.0(5) . .
O3 C8 C9 C14 170.7(4) . .
C14 C9 C10 C11 -0.6(6) . .
C8 C9 C10 C11 176.7(4) . .
C9 C10 C11 C12 -0.9(6) . .
C10 C11 C12 C13 1.6(7) . .
C11 C12 C13 C14 -1.0(7) . .
C12 C13 C14 C9 -0.5(7) . .
C10 C9 C14 C13 1.3(6) . .
C8 C9 C14 C13 -176.0(4) . .
N1 C15 C16 N2 0.3(5) . .
O1 Cu1 Cu2 O3 -79.90(11) . 2
O1 Cu1 Cu2 O3 100.10(11) 2 2
O4 Cu1 Cu2 O3 10.43(10) 2 2
O4 Cu1 Cu2 O3 -169.57(10) . 2
N2 Cu1 Cu2 O3 165(66) 1_565 2
O1 Cu1 Cu2 O3 100.10(11) . .
O1 Cu1 Cu2 O3 -79.90(11) 2 .
O4 Cu1 Cu2 O3 -169.57(10) 2 .
O4 Cu1 Cu2 O3 10.43(10) . .
N2 Cu1 Cu2 O3 -15(27) 1_565 .
O1 Cu1 Cu2 O2 9.46(11) . .
O1 Cu1 Cu2 O2 -170.54(11) 2 .
O4 Cu1 Cu2 O2 99.79(11) 2 .
O4 Cu1 Cu2 O2 -80.21(11) . .
N2 Cu1 Cu2 O2 -106(71) 1_565 .
O1 Cu1 Cu2 O2 -170.54(11) . 2
O1 Cu1 Cu2 O2 9.46(11) 2 2
O4 Cu1 Cu2 O2 -80.21(11) 2 2
O4 Cu1 Cu2 O2 99.79(11) . 2
N2 Cu1 Cu2 O2 74(27) 1_565 2
O1 Cu1 Cu2 N1 -161(100) . .
O1 Cu1 Cu2 N1 19(100) 2 .
O4 Cu1 Cu2 N1 -70(100) 2 .
O4 Cu1 Cu2 N1 110(100) . .
N2 Cu1 Cu2 N1 0(41) 1_565 .
C16 C15 N1 C15 -0.2(2) . 2
C16 C15 N1 Cu2 179.8(2) . .
O3 Cu2 N1 C15 53.0(2) 2 .
O3 Cu2 N1 C15 -127.0(2) . .
O2 Cu2 N1 C15 -36.4(2) . .
O2 Cu2 N1 C15 143.6(2) 2 .
Cu1 Cu2 N1 C15 134(100) . .
O3 Cu2 N1 C15 -127.0(2) 2 2
O3 Cu2 N1 C15 53.0(2) . 2
O2 Cu2 N1 C15 143.6(2) . 2
O2 Cu2 N1 C15 -36.4(2) 2 2
Cu1 Cu2 N1 C15 -46(100) . 2
C15 C16 N2 C16 -0.2(2) . 2
C15 C16 N2 Cu1 179.8(2) . 1_545
O2 C1 O1 Cu1 3.0(5) . .
C2 C1 O1 Cu1 -179.2(2) . .
O1 Cu1 O1 C1 -9.7(3) 2 .
O4 Cu1 O1 C1 -92.8(3) 2 .
O4 Cu1 O1 C1 73.5(3) . .
N2 Cu1 O1 C1 170.3(3) 1_565 .
Cu2 Cu1 O1 C1 -9.7(3) . .
O1 C1 O2 Cu2 10.0(5) . .
C2 C1 O2 Cu2 -167.8(2) . .
O3 Cu2 O2 C1 73.1(3) 2 .
O3 Cu2 O2 C1 -98.7(3) . .
O2 Cu2 O2 C1 -12.9(3) 2 .
N1 Cu2 O2 C1 167.1(3) . .
Cu1 Cu2 O2 C1 -12.9(3) . .
O4 C8 O3 Cu2 11.3(5) . .
C9 C8 O3 Cu2 -167.3(2) . .
O3 Cu2 O3 C8 -14.4(3) 2 .
O2 Cu2 O3 C8 68.7(3) . .
O2 Cu2 O3 C8 -97.6(3) 2 .
N1 Cu2 O3 C8 165.6(3) . .
Cu1 Cu2 O3 C8 -14.4(3) . .
O3 C8 O4 Cu1 2.8(5) . .
C9 C8 O4 Cu1 -178.6(2) . .
O1 Cu1 O4 C8 -96.3(3) . .
O1 Cu1 O4 C8 75.5(3) 2 .
O4 Cu1 O4 C8 -10.4(3) 2 .
N2 Cu1 O4 C8 169.6(3) 1_565 .
Cu2 Cu1 O4 C8 -10.4(3) . .
